data_1506651
loop_
_publ_author_name
'Kano, Naokazu'
'Yoshino, Junro'
'Kawashima, Takayuki'

_publ_section_title
;
 Photoswitching of the Lewis acidity of a catecholborane bearing an azo
 group based on the change in coordination number of boron.
;
_journal_issue 18
_journal_name_full 'Organic letters'
_journal_page_first 3909
_journal_page_last 3911
_journal_paper_doi 10.1021/ol051337e
_journal_volume 7
_journal_year 2005
_chemical_formula_moiety 'C18 H11 B Cl2 N2 O2'
_chemical_formula_sum 'C18 H11 B Cl2 N2 O2'
_chemical_formula_weight 369.00
_chemical_melting_point 167.4(5)
_chemical_name_common
; 
5,6-dichloro-2-[2-(phenylazo)phenyl] -1,3,2-Benzodioxaborole
;
_chemical_name_systematic
; 
5,6-dichloro-2-[2-(phenylazo)phenyl] -1,3,2-Benzodioxaborole
;
_space_group_IT_number 4
_symmetry_cell_setting monoclinic
_symmetry_space_group_name_Hall 'P 2yb'
_symmetry_space_group_name_H-M 'P 1 21 1'
_atom_sites_solution_hydrogens geom
_atom_sites_solution_primary direct
_atom_sites_solution_secondary difmap
_audit_creation_method SHELXL-97
_cell_angle_alpha 90.00
_cell_angle_beta 96.8388(19)
_cell_angle_gamma 90.00
_cell_formula_units_Z 4
_cell_length_a 8.809(4)
_cell_length_b 18.028(8)
_cell_length_c 10.368(5)
_cell_measurement_temperature 120(2)
_cell_volume 1634.8(13)
_computing_cell_refinement CrystalClear
_computing_data_collection CrystalClear
_computing_data_reduction CrystalClear
_computing_molecular_graphics 'ORTEP-III ver. 1.0.3'
_computing_publication_material YadokariXG
_computing_structure_refinement 'SHELXL-97 (Sheldrick, 1997)'
_computing_structure_solution 'SHELXS-97 (Sheldrick, 1990)'
_diffrn_ambient_temperature 120(2)
_diffrn_measured_fraction_theta_full 0.951
_diffrn_measured_fraction_theta_max 0.951
_diffrn_measurement_device_type 'Rigaku Mercury CCD'
_diffrn_measurement_method \w
_diffrn_radiation_monochromator graphite
_diffrn_radiation_source 'fine-focus sealed tube'
_diffrn_radiation_type MoK\a
_diffrn_radiation_wavelength 0.71070
_diffrn_reflns_av_R_equivalents 0.0369
_diffrn_reflns_av_sigmaI/netI 0.1183
_diffrn_reflns_limit_h_max 11
_diffrn_reflns_limit_h_min -11
_diffrn_reflns_limit_k_max 21
_diffrn_reflns_limit_k_min -23
_diffrn_reflns_limit_l_max 12
_diffrn_reflns_limit_l_min -13
_diffrn_reflns_number 11939
_diffrn_reflns_theta_full 27.48
_diffrn_reflns_theta_max 27.48
_diffrn_reflns_theta_min 3.00
_exptl_absorpt_coefficient_mu 0.411
_exptl_absorpt_correction_T_max 0.9797
_exptl_absorpt_correction_T_min 0.8528
_exptl_absorpt_correction_type none
_exptl_crystal_colour yellow
_exptl_crystal_density_diffrn 1.499
_exptl_crystal_density_method 'not measured'
_exptl_crystal_description plate
_exptl_crystal_F_000 752
_exptl_crystal_size_max 0.40
_exptl_crystal_size_mid 0.20
_exptl_crystal_size_min 0.05
_refine_diff_density_max 0.875
_refine_diff_density_min -0.287
_refine_diff_density_rms 0.071
_refine_ls_abs_structure_details 'Flack H D (1983), Acta Cryst. A39, 876-881'
_refine_ls_abs_structure_Flack -0.11(6)
_refine_ls_extinction_method none
_refine_ls_goodness_of_fit_ref 0.898
_refine_ls_hydrogen_treatment riding
_refine_ls_matrix_type full
_refine_ls_number_parameters 451
_refine_ls_number_reflns 5972
_refine_ls_number_restraints 1
_refine_ls_restrained_S_all 0.898
_refine_ls_R_factor_all 0.0745
_refine_ls_R_factor_gt 0.0453
_refine_ls_shift/su_max 0.007
_refine_ls_shift/su_mean 0.001
_refine_ls_structure_factor_coef Fsqd
_refine_ls_weighting_details 'calc w=1/[\s^2^(Fo^2^)+(0.0030P)^2^+0.0000P] where P=(Fo^2^+2Fc^2^)/3'
_refine_ls_weighting_scheme calc
_refine_ls_wR_factor_gt 0.0807
_refine_ls_wR_factor_ref 0.0939
_reflns_number_gt 3713
_reflns_number_total 5972
_reflns_threshold_expression >2sigma(I)
_cod_data_source_file ol051337esi20050608_103301.cif
_cod_data_source_block cl2cat
_cod_depositor_comments
;
The following automatic conversions were performed:

'_chemical_melting_point' value '166.9-168.0' was changed to
'167.4(5)' - the average value was taken and precision was estimated.

Automatic conversion script
Id: cif_fix_values 1715 2011-07-08 13:25:40Z adriana 
;
_cod_original_sg_symbol_H-M 'P 21'
_cod_database_code 1506651

loop_
_symmetry_equiv_pos_as_xyz
'x, y, z'
'-x, y+1/2, -z'

loop_
_atom_site_label
_atom_site_type_symbol
_atom_site_fract_x
_atom_site_fract_y
_atom_site_fract_z
_atom_site_U_iso_or_equiv
_atom_site_adp_type
_atom_site_occupancy
_atom_site_symmetry_multiplicity
_atom_site_calc_flag
_atom_site_refinement_flags
B1 B 0.3221(6) -0.0054(3) 0.4656(5) 0.0272(13) Uani 1 1 d .
C1 C 0.1976(5) 0.0424(2) 0.3824(4) 0.0262(11) Uani 1 1 d .
C2 C 0.1877(5) 0.1162(2) 0.3503(4) 0.0301(12) Uani 1 1 d .
H1 H 0.2672 0.1493 0.3825 0.036 Uiso 1 1 calc R
C3 C 0.0593(5) 0.1427(2) 0.2694(5) 0.0360(13) Uani 1 1 d .
H2 H 0.0538 0.1936 0.2462 0.043 Uiso 1 1 calc R
C4 C -0.0577(5) 0.0961(2) 0.2238(4) 0.0313(11) Uani 1 1 d .
H3 H -0.1445 0.1154 0.1714 0.038 Uiso 1 1 calc R
C5 C -0.0508(5) 0.0213(2) 0.2530(4) 0.0284(11) Uani 1 1 d .
H4 H -0.1303 -0.0119 0.2211 0.034 Uiso 1 1 calc R
C6 C 0.0777(5) -0.0027(2) 0.3308(4) 0.0253(11) Uani 1 1 d .
N1 N 0.0951(4) -0.0783(2) 0.3671(3) 0.0258(9) Uani 1 1 d .
N2 N 0.2247(4) -0.08746(19) 0.4354(3) 0.0242(9) Uani 1 1 d .
C7 C 0.2657(5) -0.1596(3) 0.4763(4) 0.0291(11) Uani 1 1 d .
C8 C 0.1746(5) -0.2203(2) 0.4345(5) 0.0319(12) Uani 1 1 d .
H5 H 0.0832 -0.2137 0.3771 0.038 Uiso 1 1 calc R
C9 C 0.2197(6) -0.2904(2) 0.4780(5) 0.0384(13) Uani 1 1 d .
H6 H 0.1588 -0.3321 0.4494 0.046 Uiso 1 1 calc R
C10 C 0.3523(5) -0.3008(3) 0.5629(5) 0.0357(13) Uani 1 1 d .
H7 H 0.3811 -0.3492 0.5932 0.043 Uiso 1 1 calc R
C11 C 0.4414(5) -0.2407(2) 0.6024(5) 0.0368(12) Uani 1 1 d .
H8 H 0.5324 -0.2475 0.6603 0.044 Uiso 1 1 calc R
C12 C 0.3998(5) -0.1702(3) 0.5588(4) 0.0331(12) Uani 1 1 d .
H9 H 0.4632 -0.1290 0.5854 0.040 Uiso 1 1 calc R
O1 O 0.3441(3) 0.00686(16) 0.6057(3) 0.0273(8) Uani 1 1 d .
C13 C 0.4979(4) 0.0111(2) 0.6407(4) 0.0233(10) Uani 1 1 d .
C14 C 0.5746(5) 0.0246(2) 0.7616(4) 0.0254(10) Uani 1 1 d .
H10 H 0.5227 0.0308 0.8361 0.031 Uiso 1 1 calc R
C15 C 0.7340(5) 0.0285(2) 0.7682(4) 0.0286(11) Uani 1 1 d .
C16 C 0.8094(5) 0.0198(2) 0.6604(5) 0.0273(11) Uani 1 1 d .
C17 C 0.7324(5) 0.0060(2) 0.5369(4) 0.0276(11) Uani 1 1 d .
H11 H 0.7841 0.0005 0.4621 0.033 Uiso 1 1 calc R
C18 C 0.5748(5) 0.0009(2) 0.5321(4) 0.0268(11) Uani 1 1 d .
O2 O 0.4725(3) -0.01039(15) 0.4236(3) 0.0257(7) Uani 1 1 d .
Cl1 Cl 0.83452(14) 0.04642(8) 0.91832(12) 0.0431(3) Uani 1 1 d .
Cl2 Cl 1.00760(12) 0.02506(7) 0.67214(12) 0.0396(3) Uani 1 1 d .
B2 B 1.3628(6) -0.1530(3) 1.1066(5) 0.0278(12) Uani 1 1 d .
C19 C 1.4859(5) -0.2006(2) 1.1913(4) 0.0265(11) Uani 1 1 d .
C20 C 1.4955(5) -0.2749(2) 1.2260(4) 0.0316(12) Uani 1 1 d .
H12 H 1.4146 -0.3078 1.1962 0.038 Uiso 1 1 calc R
C21 C 1.6236(5) -0.3015(2) 1.3044(4) 0.0324(12) Uani 1 1 d .
H13 H 1.6280 -0.3524 1.3282 0.039 Uiso 1 1 calc R
C22 C 1.7442(5) -0.2555(2) 1.3483(4) 0.0318(12) Uani 1 1 d .
H14 H 1.8313 -0.2749 1.4003 0.038 Uiso 1 1 calc R
C23 C 1.7374(5) -0.1813(2) 1.3159(4) 0.0278(11) Uani 1 1 d .
H15 H 1.8183 -0.1486 1.3464 0.033 Uiso 1 1 calc R
C24 C 1.6092(5) -0.1556(3) 1.2376(4) 0.0238(10) Uani 1 1 d .
N3 N 1.5913(4) -0.0807(2) 1.2030(4) 0.0260(9) Uani 1 1 d .
N4 N 1.4623(4) -0.07064(19) 1.1379(4) 0.0257(9) Uani 1 1 d .
C25 C 1.4239(5) 0.0034(2) 1.0986(4) 0.0283(11) Uani 1 1 d .
C26 C 1.5166(5) 0.0627(2) 1.1419(4) 0.0287(11) Uani 1 1 d .
H16 H 1.6081 0.0543 1.1982 0.034 Uiso 1 1 calc R
C27 C 1.4763(5) 0.1339(3) 1.1033(5) 0.0358(13) Uani 1 1 d .
H17 H 1.5405 0.1744 1.1317 0.043 Uiso 1 1 calc R
C28 C 1.3413(5) 0.1459(3) 1.0225(5) 0.0345(12) Uani 1 1 d .
H18 H 1.3132 0.1949 0.9960 0.041 Uiso 1 1 calc R
C29 C 1.2476(6) 0.0872(3) 0.9804(5) 0.0389(13) Uani 1 1 d .
H19 H 1.1551 0.0959 0.9254 0.047 Uiso 1 1 calc R
C30 C 1.2887(5) 0.0153(3) 1.0188(4) 0.0329(12) Uani 1 1 d .
H20 H 1.2245 -0.0253 0.9904 0.039 Uiso 1 1 calc R
O3 O 1.3413(3) -0.16445(17) 0.9658(3) 0.0286(7) Uani 1 1 d .
C31 C 1.1876(5) -0.1608(3) 0.9292(4) 0.0276(10) Uani 1 1 d .
C32 C 1.1098(5) -0.1661(2) 0.8066(4) 0.0250(10) Uani 1 1 d .
H21 H 1.1613 -0.1720 0.7318 0.030 Uiso 1 1 calc R
C33 C 0.9497(5) -0.1623(2) 0.7983(4) 0.0251(10) Uani 1 1 d .
C34 C 0.8744(4) -0.1545(2) 0.9036(4) 0.0241(10) Uani 1 1 d .
C35 C 0.9532(5) -0.1500(2) 1.0286(4) 0.0257(10) Uani 1 1 d .
H22 H 0.9012 -0.1449 1.1033 0.031 Uiso 1 1 calc R
C36 C 1.1105(5) -0.1535(2) 1.0375(4) 0.0237(10) Uani 1 1 d .
O4 O 1.2119(3) -0.14730(18) 1.1477(3) 0.0295(7) Uani 1 1 d .
Cl3 Cl 0.85082(13) -0.16883(6) 0.64273(11) 0.0369(3) Uani 1 1 d .
Cl4 Cl 0.67667(12) -0.15257(7) 0.89028(11) 0.0357(3) Uani 1 1 d .

loop_
_atom_site_aniso_label
_atom_site_aniso_U_11
_atom_site_aniso_U_22
_atom_site_aniso_U_33
_atom_site_aniso_U_23
_atom_site_aniso_U_13
_atom_site_aniso_U_12
B1 0.023(3) 0.027(3) 0.031(3) 0.003(2) -0.002(2) -0.007(2)
C1 0.020(2) 0.025(3) 0.032(3) -0.002(2) -0.003(2) 0.0013(19)
C2 0.026(3) 0.024(3) 0.038(3) 0.001(2) -0.006(2) -0.0041(19)
C3 0.038(3) 0.017(3) 0.050(3) 0.007(2) -0.009(3) 0.001(2)
C4 0.028(3) 0.029(3) 0.034(3) -0.003(2) -0.011(2) 0.003(2)
C5 0.026(2) 0.028(3) 0.029(3) -0.004(2) -0.006(2) -0.003(2)
C6 0.025(2) 0.022(2) 0.026(3) -0.002(2) -0.008(2) 0.0025(19)
N1 0.024(2) 0.025(2) 0.026(2) -0.0027(17) -0.0068(17) 0.0001(16)
N2 0.024(2) 0.022(2) 0.025(2) 0.0025(17) -0.0056(17) 0.0016(16)
C7 0.027(2) 0.020(2) 0.037(3) 0.003(2) -0.006(2) 0.003(2)
C8 0.031(3) 0.022(3) 0.040(3) -0.002(2) -0.004(2) -0.006(2)
C9 0.045(3) 0.022(3) 0.045(3) -0.001(2) -0.009(3) -0.009(2)
C10 0.036(3) 0.024(3) 0.046(3) 0.002(2) -0.002(3) 0.001(2)
C11 0.029(3) 0.030(3) 0.048(3) 0.001(3) -0.009(2) -0.001(2)
C12 0.029(3) 0.025(3) 0.041(3) 0.000(2) -0.012(2) -0.003(2)
O1 0.0177(16) 0.0339(19) 0.0278(18) -0.0028(15) -0.0072(13) -0.0002(14)
C13 0.014(2) 0.022(2) 0.033(3) 0.005(2) -0.0010(19) 0.0014(18)
C14 0.018(2) 0.027(3) 0.030(3) -0.001(2) -0.0028(19) 0.0002(19)
C15 0.034(3) 0.022(2) 0.025(3) -0.001(2) -0.012(2) -0.002(2)
C16 0.019(2) 0.025(3) 0.037(3) 0.003(2) -0.003(2) -0.0002(19)
C17 0.023(2) 0.024(3) 0.034(3) 0.003(2) -0.005(2) 0.0011(19)
C18 0.032(3) 0.018(2) 0.028(3) -0.004(2) -0.008(2) -0.0022(19)
O2 0.0220(17) 0.0298(18) 0.0235(17) 0.0009(14) -0.0054(13) -0.0015(13)
Cl1 0.0316(7) 0.0572(9) 0.0364(7) -0.0065(7) -0.0132(6) -0.0023(6)
Cl2 0.0203(6) 0.0462(8) 0.0494(8) 0.0011(6) -0.0073(5) -0.0029(5)
B2 0.028(3) 0.026(3) 0.027(3) 0.005(3) -0.006(2) -0.006(2)
C19 0.020(2) 0.028(3) 0.031(3) -0.004(2) 0.002(2) -0.0048(19)
C20 0.035(3) 0.025(3) 0.034(3) -0.007(2) -0.001(2) -0.005(2)
C21 0.036(3) 0.024(3) 0.035(3) 0.002(2) -0.007(2) -0.005(2)
C22 0.032(3) 0.033(3) 0.029(3) 0.004(2) -0.005(2) 0.001(2)
C23 0.024(2) 0.037(3) 0.020(2) -0.002(2) -0.003(2) -0.008(2)
C24 0.026(2) 0.028(3) 0.017(2) 0.000(2) 0.0049(18) -0.004(2)
N3 0.025(2) 0.027(2) 0.025(2) -0.0032(18) -0.0027(17) -0.0010(16)
N4 0.024(2) 0.023(2) 0.028(2) 0.0013(17) -0.0044(18) -0.0025(16)
C25 0.024(2) 0.026(3) 0.033(3) 0.002(2) -0.003(2) -0.001(2)
C26 0.023(3) 0.028(3) 0.032(3) -0.004(2) -0.006(2) -0.005(2)
C27 0.029(3) 0.035(3) 0.043(3) 0.005(2) -0.001(2) -0.006(2)
C28 0.036(3) 0.023(3) 0.044(3) 0.002(2) 0.002(2) -0.001(2)
C29 0.033(3) 0.033(3) 0.048(3) 0.009(3) -0.012(2) -0.002(2)
C30 0.029(3) 0.025(3) 0.041(3) 0.005(2) -0.011(2) -0.005(2)
O3 0.0216(16) 0.0377(19) 0.0246(16) -0.0043(16) -0.0049(13) -0.0003(15)
C31 0.024(2) 0.026(3) 0.031(3) 0.001(2) -0.002(2) 0.000(2)
C32 0.027(2) 0.021(2) 0.025(2) 0.002(2) -0.0028(19) 0.0020(19)
C33 0.032(2) 0.019(2) 0.022(2) 0.003(2) -0.007(2) -0.001(2)
C34 0.016(2) 0.022(2) 0.032(3) 0.004(2) -0.0050(19) -0.0043(19)
C35 0.024(2) 0.022(2) 0.031(3) -0.001(2) -0.0004(19) -0.0030(19)
C36 0.024(2) 0.022(2) 0.024(2) 0.002(2) -0.0033(19) -0.004(2)
O4 0.0237(16) 0.040(2) 0.0234(17) 0.0008(16) -0.0042(13) -0.0029(15)
Cl3 0.0362(7) 0.0348(7) 0.0348(7) -0.0019(6) -0.0157(5) 0.0031(5)
Cl4 0.0219(6) 0.0384(7) 0.0441(7) 0.0017(6) -0.0069(5) -0.0003(5)

loop_
_atom_type_symbol
_atom_type_description
_atom_type_scat_dispersion_real
_atom_type_scat_dispersion_imag
_atom_type_scat_source
C C 0.0033 0.0016 'International Tables Vol C Tables 4.2.6.8 and 6.1.1.4'
H H 0.0000 0.0000 'International Tables Vol C Tables 4.2.6.8 and 6.1.1.4'
B B 0.0013 0.0007 'International Tables Vol C Tables 4.2.6.8 and 6.1.1.4'
Cl Cl 0.1484 0.1585 'International Tables Vol C Tables 4.2.6.8 and 6.1.1.4'
N N 0.0061 0.0033 'International Tables Vol C Tables 4.2.6.8 and 6.1.1.4'
O O 0.0106 0.0060 'International Tables Vol C Tables 4.2.6.8 and 6.1.1.4'

loop_
_geom_angle_atom_site_label_1
_geom_angle_atom_site_label_2
_geom_angle_atom_site_label_3
_geom_angle
O2 B1 O1 107.0(4)
O2 B1 C1 118.3(4)
O1 B1 C1 117.7(4)
O2 B1 N2 110.3(4)
O1 B1 N2 108.4(3)
C1 B1 N2 94.1(3)
C2 C1 C6 116.8(4)
C2 C1 B1 133.3(4)
C6 C1 B1 109.8(4)
C1 C2 C3 119.8(4)
C1 C2 H1 120.1
C3 C2 H1 120.1
C4 C3 C2 121.1(4)
C4 C3 H2 119.5
C2 C3 H2 119.5
C3 C4 C5 120.7(4)
C3 C4 H3 119.6
C5 C4 H3 119.6
C6 C5 C4 116.5(4)
C6 C5 H4 121.8
C4 C5 H4 121.8
C5 C6 C1 125.1(4)
C5 C6 N1 120.8(4)
C1 C6 N1 114.1(4)
N2 N1 C6 109.4(3)
N1 N2 C7 117.8(4)
N1 N2 B1 112.5(3)
C7 N2 B1 129.7(3)
C12 C7 C8 120.0(4)
C12 C7 N2 118.9(4)
C8 C7 N2 121.1(4)
C9 C8 C7 118.9(4)
C9 C8 H5 120.6
C7 C8 H5 120.6
C8 C9 C10 121.2(5)
C8 C9 H6 119.4
C10 C9 H6 119.4
C11 C10 C9 119.3(4)
C11 C10 H7 120.3
C9 C10 H7 120.3
C10 C11 C12 120.6(5)
C10 C11 H8 119.7
C12 C11 H8 119.7
C11 C12 C7 120.0(4)
C11 C12 H9 120.0
C7 C12 H9 120.0
C13 O1 B1 106.5(3)
O1 C13 C14 128.2(4)
O1 C13 C18 109.9(4)
C14 C13 C18 121.9(4)
C13 C14 C15 115.8(4)
C13 C14 H10 122.1
C15 C14 H10 122.1
C16 C15 C14 122.2(4)
C16 C15 Cl1 120.5(3)
C14 C15 Cl1 117.2(3)
C15 C16 C17 122.4(4)
C15 C16 Cl2 121.0(3)
C17 C16 Cl2 116.6(4)
C18 C17 C16 114.8(4)
C18 C17 H11 122.6
C16 C17 H11 122.6
O2 C18 C17 126.7(4)
O2 C18 C13 110.3(4)
C17 C18 C13 122.9(4)
C18 O2 B1 106.3(3)
O4 B2 O3 106.8(3)
O4 B2 C19 118.1(4)
O3 B2 C19 118.7(4)
O4 B2 N4 110.2(4)
O3 B2 N4 108.1(3)
C19 B2 N4 93.6(3)
C20 C19 C24 116.8(4)
C20 C19 B2 133.7(4)
C24 C19 B2 109.5(4)
C19 C20 C21 120.1(4)
C19 C20 H12 119.9
C21 C20 H12 119.9
C22 C21 C20 121.6(4)
C22 C21 H13 119.2
C20 C21 H13 119.2
C23 C22 C21 119.5(4)
C23 C22 H14 120.3
C21 C22 H14 120.3
C22 C23 C24 118.3(4)
C22 C23 H15 120.8
C24 C23 H15 120.8
C23 C24 C19 123.6(4)
C23 C24 N3 122.0(4)
C19 C24 N3 114.4(4)
N4 N3 C24 110.0(4)
N3 N4 C25 117.0(4)
N3 N4 B2 112.3(3)
C25 N4 B2 130.6(3)
C30 C25 C26 120.3(4)
C30 C25 N4 118.3(4)
C26 C25 N4 121.3(4)
C27 C26 C25 120.2(4)
C27 C26 H16 119.9
C25 C26 H16 119.9
C26 C27 C28 119.6(4)
C26 C27 H17 120.2
C28 C27 H17 120.2
C29 C28 C27 120.6(5)
C29 C28 H18 119.7
C27 C28 H18 119.7
C28 C29 C30 119.9(5)
C28 C29 H19 120.1
C30 C29 H19 120.1
C25 C30 C29 119.5(4)
C25 C30 H20 120.3
C29 C30 H20 120.3
C31 O3 B2 106.0(3)
O3 C31 C32 128.6(4)
O3 C31 C36 110.2(3)
C32 C31 C36 121.2(4)
C31 C32 C33 116.1(4)
C31 C32 H21 121.9
C33 C32 H21 121.9
C34 C33 C32 122.8(4)
C34 C33 Cl3 121.0(3)
C32 C33 Cl3 116.2(3)
C33 C34 C35 121.2(4)
C33 C34 Cl4 121.6(3)
C35 C34 Cl4 117.2(3)
C36 C35 C34 116.4(4)
C36 C35 H22 121.8
C34 C35 H22 121.8
O4 C36 C35 127.1(4)
O4 C36 C31 110.5(4)
C35 C36 C31 122.3(4)
C36 O4 B2 106.2(3)

loop_
_geom_bond_atom_site_label_1
_geom_bond_atom_site_label_2
_geom_bond_distance
B1 O2 1.445(6)
B1 O1 1.459(6)
B1 C1 1.570(6)
B1 N2 1.721(6)
C1 C2 1.371(6)
C1 C6 1.389(6)
C2 C3 1.409(6)
C2 H1 0.9500
C3 C4 1.369(6)
C3 H2 0.9500
C4 C5 1.382(6)
C4 H3 0.9500
C5 C6 1.379(6)
C5 H4 0.9500
C6 N1 1.418(5)
N1 N2 1.280(5)
N2 C7 1.402(5)
C7 C12 1.387(5)
C7 C8 1.396(6)
C8 C9 1.383(6)
C8 H5 0.9500
C9 C10 1.389(6)
C9 H6 0.9500
C10 C11 1.372(6)
C10 H7 0.9500
C11 C12 1.384(6)
C11 H8 0.9500
C12 H9 0.9500
O1 C13 1.363(4)
C13 C14 1.373(5)
C13 C18 1.394(6)
C14 C15 1.400(5)
C14 H10 0.9500
C15 C16 1.376(6)
C15 Cl1 1.727(4)
C16 C17 1.398(6)
C16 Cl2 1.738(4)
C17 C18 1.386(6)
C17 H11 0.9500
C18 O2 1.370(5)
B2 O4 1.447(6)
B2 O3 1.464(5)
B2 C19 1.567(6)
B2 N4 1.734(6)
C19 C20 1.388(6)
C19 C24 1.394(5)
C20 C21 1.395(6)
C20 H12 0.9500
C21 C22 1.381(6)
C21 H13 0.9500
C22 C23 1.379(6)
C22 H14 0.9500
C23 C24 1.389(6)
C23 H15 0.9500
C24 N3 1.402(6)
N3 N4 1.264(5)
N4 C25 1.424(5)
C25 C30 1.383(6)
C25 C26 1.388(6)
C26 C27 1.377(6)
C26 H16 0.9500
C27 C28 1.387(6)
C27 H17 0.9500
C28 C29 1.380(6)
C28 H18 0.9500
C29 C30 1.392(6)
C29 H19 0.9500
C30 H20 0.9500
O3 C31 1.364(5)
C31 C32 1.374(5)
C31 C36 1.386(6)
C32 C33 1.404(5)
C32 H21 0.9500
C33 C34 1.350(5)
C33 Cl3 1.744(4)
C34 C35 1.398(5)
C34 Cl4 1.731(4)
C35 C36 1.379(6)
C35 H22 0.9500
C36 O4 1.368(5)

loop_
_geom_torsion_atom_site_label_1
_geom_torsion_atom_site_label_2
_geom_torsion_atom_site_label_3
_geom_torsion_atom_site_label_4
_geom_torsion
O2 B1 C1 C2 -61.7(7)
O1 B1 C1 C2 69.4(7)
N2 B1 C1 C2 -177.3(5)
O2 B1 C1 C6 116.4(5)
O1 B1 C1 C6 -112.5(4)
N2 B1 C1 C6 0.8(4)
C6 C1 C2 C3 0.5(7)
B1 C1 C2 C3 178.5(5)
C1 C2 C3 C4 1.1(8)
C2 C3 C4 C5 -1.8(8)
C3 C4 C5 C6 0.9(7)
C4 C5 C6 C1 0.9(7)
C4 C5 C6 N1 179.5(4)
C2 C1 C6 C5 -1.6(7)
B1 C1 C6 C5 180.0(4)
C2 C1 C6 N1 179.7(4)
B1 C1 C6 N1 1.2(6)
C5 C6 N1 N2 177.9(4)
C1 C6 N1 N2 -3.3(5)
C6 N1 N2 C7 -177.5(4)
C6 N1 N2 B1 3.8(5)
O2 B1 N2 N1 -125.1(4)
O1 B1 N2 N1 118.2(4)
C1 B1 N2 N1 -2.8(4)
O2 B1 N2 C7 56.4(6)
O1 B1 N2 C7 -60.4(6)
C1 B1 N2 C7 178.6(4)
N1 N2 C7 C12 -174.9(4)
B1 N2 C7 C12 3.6(7)
N1 N2 C7 C8 5.6(6)
B1 N2 C7 C8 -175.9(4)
C12 C7 C8 C9 0.8(7)
N2 C7 C8 C9 -179.7(4)
C7 C8 C9 C10 0.6(7)
C8 C9 C10 C11 -1.1(8)
C9 C10 C11 C12 0.1(8)
C10 C11 C12 C7 1.2(8)
C8 C7 C12 C11 -1.7(7)
N2 C7 C12 C11 178.8(4)
O2 B1 O1 C13 2.0(4)
C1 B1 O1 C13 -134.1(4)
N2 B1 O1 C13 120.8(3)
B1 O1 C13 C14 177.7(5)
B1 O1 C13 C18 -1.2(5)
O1 C13 C14 C15 -177.8(4)
C18 C13 C14 C15 1.0(6)
C13 C14 C15 C16 0.3(7)
C13 C14 C15 Cl1 179.3(3)
C14 C15 C16 C17 -0.5(7)
Cl1 C15 C16 C17 -179.4(3)
C14 C15 C16 Cl2 -180.0(3)
Cl1 C15 C16 Cl2 1.1(6)
C15 C16 C17 C18 -0.7(6)
Cl2 C16 C17 C18 178.9(3)
C16 C17 C18 O2 178.2(4)
C16 C17 C18 C13 2.0(6)
O1 C13 C18 O2 -0.1(5)
C14 C13 C18 O2 -179.0(4)
O1 C13 C18 C17 176.7(4)
C14 C13 C18 C17 -2.2(7)
C17 C18 O2 B1 -175.3(4)
C13 C18 O2 B1 1.3(5)
O1 B1 O2 C18 -2.0(5)
C1 B1 O2 C18 133.8(4)
N2 B1 O2 C18 -119.6(4)
O4 B2 C19 C20 61.5(7)
O3 B2 C19 C20 -70.3(7)
N4 B2 C19 C20 176.8(5)
O4 B2 C19 C24 -119.2(4)
O3 B2 C19 C24 109.0(5)
N4 B2 C19 C24 -3.9(4)
C24 C19 C20 C21 0.4(7)
B2 C19 C20 C21 179.7(5)
C19 C20 C21 C22 -0.8(7)
C20 C21 C22 C23 1.1(7)
C21 C22 C23 C24 -1.2(7)
C22 C23 C24 C19 0.9(7)
C22 C23 C24 N3 178.3(4)
C20 C19 C24 C23 -0.5(7)
B2 C19 C24 C23 -180.0(4)
C20 C19 C24 N3 -178.1(4)
B2 C19 C24 N3 2.4(5)
C23 C24 N3 N4 -176.3(4)
C19 C24 N3 N4 1.3(5)
C24 N3 N4 C25 178.0(4)
C24 N3 N4 B2 -4.1(5)
O4 B2 N4 N3 126.8(4)
O3 B2 N4 N3 -116.8(4)
C19 B2 N4 N3 5.0(5)
O4 B2 N4 C25 -55.6(6)
O3 B2 N4 C25 60.8(6)
C19 B2 N4 C25 -177.4(4)
N3 N4 C25 C30 175.1(4)
B2 N4 C25 C30 -2.4(7)
N3 N4 C25 C26 -6.8(6)
B2 N4 C25 C26 175.7(4)
C30 C25 C26 C27 -1.4(7)
N4 C25 C26 C27 -179.5(4)
C25 C26 C27 C28 1.0(7)
C26 C27 C28 C29 -0.2(8)
C27 C28 C29 C30 -0.2(8)
C26 C25 C30 C29 1.0(7)
N4 C25 C30 C29 179.2(4)
C28 C29 C30 C25 -0.2(8)
O4 B2 O3 C31 3.5(5)
C19 B2 O3 C31 140.1(4)
N4 B2 O3 C31 -115.1(4)
B2 O3 C31 C32 178.0(5)
B2 O3 C31 C36 -4.4(5)
O3 C31 C32 C33 178.4(4)
C36 C31 C32 C33 1.1(7)
C31 C32 C33 C34 -0.5(7)
C31 C32 C33 Cl3 179.9(4)
C32 C33 C34 C35 -0.3(7)
Cl3 C33 C34 C35 179.3(3)
C32 C33 C34 Cl4 -178.2(3)
Cl3 C33 C34 Cl4 1.4(6)
C33 C34 C35 C36 0.5(7)
Cl4 C34 C35 C36 178.4(3)
C34 C35 C36 O4 177.1(4)
C34 C35 C36 C31 0.1(7)
O3 C31 C36 O4 3.9(5)
C32 C31 C36 O4 -178.4(4)
O3 C31 C36 C35 -178.7(4)
C32 C31 C36 C35 -0.9(7)
C35 C36 O4 B2 -178.8(5)
C31 C36 O4 B2 -1.5(5)
O3 B2 O4 C36 -1.2(5)
C19 B2 O4 C36 -138.2(4)
N4 B2 O4 C36 115.9(4)
